data_7107481
loop_
_publ_author_name
'Toyonobu Usuki'
'Haruka Yamada'
'Takahiro Hayashi'
'Hiroto Yanuma'
'Yohei Koseki'
'Noriyuki Suzuki'
'Yoshiro Masuyama'
'Yong Lin'

_publ_section_title
;
 Total synthesis of COPD biomarker desmosine that crosslinks elastin
;
_journal_name_full Chem.Commun.
_journal_page_first 3233
_journal_paper_doi 10.1039/c2cc17958j
_journal_volume 48
_journal_year 2012
_chemical_formula_moiety 'C5 H2 Br I2 N'
_chemical_formula_sum 'C5 H2 Br I2 N'
_chemical_formula_weight 409.79
_space_group_IT_number 14
_symmetry_cell_setting monoclinic
_symmetry_Int_Tables_number 14
_symmetry_space_group_name_Hall '-P 2yn'
_symmetry_space_group_name_H-M 'P 1 21/n 1'
_atom_sites_solution_hydrogens geom
_atom_sites_solution_primary direct
_atom_sites_solution_secondary difmap
_cell_angle_alpha 90.0000
_cell_angle_beta 89.993(5)
_cell_angle_gamma 90.0000
_cell_formula_units_Z 4
_cell_length_a 7.065(6)
_cell_length_b 12.192(11)
_cell_length_c 9.672(8)
_cell_measurement_reflns_used 2204
_cell_measurement_temperature 299
_cell_measurement_theta_max 27.48
_cell_measurement_theta_min 3.33
_cell_volume 833.1(12)
_computing_cell_refinement CrystalClear
_computing_data_collection 'CrystalClear (Rigaku Corp., 2000)'
_computing_data_reduction CrystalClear
_computing_molecular_graphics 'CrystalStructure 4.0'
_computing_publication_material 'CrystalStructure 4.0 (Rigaku, 2010)'
_computing_structure_refinement 'SHELXL97 (Sheldrick, 2008)'
_computing_structure_solution 'SIR92 (Altomare, et al., 1994)'
_diffrn_ambient_temperature 299
_diffrn_detector_area_resol_mean 7.314
_diffrn_measured_fraction_theta_full 0.898
_diffrn_measured_fraction_theta_max 0.898
_diffrn_measurement_device_type 'Rigaku Mercury70'
_diffrn_measurement_method \w
_diffrn_radiation_type 'Mo K\a'
_diffrn_radiation_wavelength 0.71070
_diffrn_reflns_av_R_equivalents 0.0850
_diffrn_reflns_limit_h_max 6
_diffrn_reflns_limit_h_min -9
_diffrn_reflns_limit_k_max 15
_diffrn_reflns_limit_k_min -15
_diffrn_reflns_limit_l_max 11
_diffrn_reflns_limit_l_min -11
_diffrn_reflns_number 5431
_diffrn_reflns_theta_full 27.50
_diffrn_reflns_theta_max 27.50
_diffrn_standards_number 0
_exptl_absorpt_coefficient_mu 12.279
_exptl_absorpt_correction_T_max 0.541
_exptl_absorpt_correction_T_min 0.304
_exptl_absorpt_correction_type numerical
_exptl_absorpt_process_details 'NUMABS (Rigaku, 1999)'
_exptl_crystal_colour colorless
_exptl_crystal_density_diffrn 3.267
_exptl_crystal_density_method 'not measured'
_exptl_crystal_description platelet
_exptl_crystal_F_000 720.00
_exptl_crystal_size_max 0.300
_exptl_crystal_size_mid 0.150
_exptl_crystal_size_min 0.050
_refine_diff_density_max 1.690
_refine_diff_density_min -1.050
_refine_ls_extinction_method none
_refine_ls_goodness_of_fit_ref 0.888
_refine_ls_hydrogen_treatment constr
_refine_ls_number_parameters 82
_refine_ls_number_reflns 1716
_refine_ls_number_restraints 0
_refine_ls_R_factor_gt 0.0416
_refine_ls_shift/su_max 0.000
_refine_ls_structure_factor_coef Fsqd
_refine_ls_weighting_details 'w = 1/[\s^2^(Fo^2^)+(0.0315P)^2^+0.0000P] where P=(Fo^2^+2Fc^2^)/3'
_refine_ls_weighting_scheme calc
_refine_ls_wR_factor_ref 0.1020
_reflns_number_gt 1066
_reflns_number_total 1716
_reflns_threshold_expression F^2^>2.0\s(F^2^)
_cod_data_source_file c2cc17958j.txt
_cod_data_source_block Py345IBI
_cod_database_code 7107481

loop_
_symmetry_equiv_pos_site_id
_symmetry_equiv_pos_as_xyz
1 +X,+Y,+Z
2 1/2-X,1/2+Y,1/2-Z
3 -X,-Y,-Z
4 1/2+X,1/2-Y,1/2+Z

loop_
_atom_site_label
_atom_site_type_symbol
_atom_site_fract_x
_atom_site_fract_y
_atom_site_fract_z
_atom_site_U_iso_or_equiv
_atom_site_adp_type
_atom_site_occupancy
_atom_site_symmetry_multiplicity
_atom_site_calc_flag
_atom_site_refinement_flags
I1 I 0.25003(11) 0.15416(5) 0.71493(6) 0.0426(3) Uani 1.0 4 d .
I2 I 0.24987(13) 0.05077(6) 1.33714(7) 0.0546(3) Uani 1.0 4 d .
Br1 Br 0.2496(2) 0.23740(8) 1.05793(10) 0.0485(4) Uani 1.0 4 d .
N1 N 0.2507(14) -0.1391(6) 0.9640(8) 0.035(2) Uani 1.0 4 d .
C1 C 0.2501(16) -0.0648(7) 0.8611(10) 0.038(3) Uani 1.0 4 d .
C2 C 0.2487(16) 0.0470(7) 0.8851(10) 0.033(3) Uani 1.0 4 d .
C3 C 0.2498(16) 0.0856(7) 1.0217(10) 0.031(3) Uani 1.0 4 d .
C4 C 0.2500(17) 0.0086(8) 1.1246(10) 0.036(3) Uani 1.0 4 d .
C5 C 0.2504(16) -0.1024(8) 1.0933(10) 0.037(3) Uani 1.0 4 d .
H1 H 0.2506 -0.0897 0.7702 0.0457 Uiso 1.0 4 calc R
H5 H 0.2506 -0.1529 1.1653 0.0444 Uiso 1.0 4 calc R

loop_
_atom_site_aniso_label
_atom_site_aniso_U_11
_atom_site_aniso_U_22
_atom_site_aniso_U_33
_atom_site_aniso_U_12
_atom_site_aniso_U_13
_atom_site_aniso_U_23
I1 0.0685(6) 0.0293(4) 0.0300(4) 0.0001(4) -0.0036(4) 0.0040(3)
I2 0.0851(8) 0.0524(5) 0.0262(4) 0.0003(5) -0.0040(4) -0.0054(3)
Br1 0.0775(10) 0.0288(6) 0.0392(6) -0.0006(6) -0.0037(6) -0.0096(4)
N1 0.048(6) 0.029(4) 0.029(5) 0.002(4) -0.002(4) -0.006(4)
C1 0.051(8) 0.025(5) 0.038(6) -0.001(5) 0.001(6) 0.004(4)
C2 0.039(7) 0.025(5) 0.033(6) -0.004(5) -0.003(5) -0.001(4)
C3 0.031(7) 0.029(5) 0.034(6) -0.000(5) -0.003(5) -0.015(4)
C4 0.043(8) 0.039(6) 0.025(6) 0.001(5) 0.001(5) -0.002(4)
C5 0.038(7) 0.041(6) 0.032(6) -0.000(5) -0.005(5) 0.007(5)

loop_
_atom_type_symbol
_atom_type_description
_atom_type_scat_dispersion_real
_atom_type_scat_dispersion_imag
_atom_type_scat_source
C C 0.0033 0.0016
;
International Tables for Crystallography
(1992, Vol. C, Tables 4.2.6.8 and 6.1.1.4)
;
H H 0.0000 0.0000
;
International Tables for Crystallography
(1992, Vol. C, Table 6.1.1.4)
;
Br Br -0.2901 2.4595
;
International Tables for Crystallography
(1992, Vol. C, Tables 4.2.6.8 and 6.1.1.4)
;
I I -0.4742 1.8119
;
International Tables for Crystallography
(1992, Vol. C, Tables 4.2.6.8 and 6.1.1.4)
;
N N 0.0061 0.0033
;
International Tables for Crystallography
(1992, Vol. C, Tables 4.2.6.8 and 6.1.1.4)
;

loop_
_geom_angle_atom_site_label_1
_geom_angle_atom_site_label_2
_geom_angle_atom_site_label_3
_geom_angle
_geom_angle_publ_flag
C1 N1 C5 118.0(8) yes
N1 C1 C2 122.6(9) yes
I1 C2 C1 118.8(7) yes
I1 C2 C3 122.0(6) yes
C1 C2 C3 119.3(8) yes
Br1 C3 C2 120.3(7) yes
Br1 C3 C4 122.6(7) yes
C2 C3 C4 117.1(8) yes
I2 C4 C3 122.6(7) yes
I2 C4 C5 116.7(7) yes
C3 C4 C5 120.6(9) yes
N1 C5 C4 122.4(9) yes
N1 C1 H1 118.683 no
C2 C1 H1 118.681 no
N1 C5 H5 118.802 no
C4 C5 H5 118.810 no

loop_
_geom_bond_atom_site_label_1
_geom_bond_atom_site_label_2
_geom_bond_distance
_geom_bond_publ_flag
I1 C2 2.101(9) yes
I2 C4 2.119(10) yes
Br1 C3 1.884(8) yes
N1 C1 1.346(12) yes
N1 C5 1.328(12) yes
C1 C2 1.383(12) yes
C2 C3 1.402(13) yes
C3 C4 1.369(13) yes
C4 C5 1.386(14) yes
C1 H1 0.930 no
C5 H5 0.930 no

loop_
_geom_contact_atom_site_label_1
_geom_contact_atom_site_label_2
_geom_contact_distance
_geom_contact_publ_flag
_geom_contact_site_symmetry_2
I1 Br1 3.469(3) no .
I2 Br1 3.531(3) no .
N1 C3 2.796(11) no .
C1 C4 2.702(14) no .
C2 C5 2.715(13) no .
I1 N1 3.057(8) no 2_556
I1 C1 3.504(9) no 2_556
N1 I1 3.057(8) no 2_546
N1 C3 3.598(15) no 3_557
N1 C3 3.592(15) no 3_657
C1 I1 3.504(9) no 2_546
C2 C4 3.589(17) no 3_557
C2 C5 3.596(16) no 3_557
C3 N1 3.598(15) no 3_557
C3 N1 3.592(15) no 3_657
C4 C2 3.589(17) no 3_557
C5 C2 3.596(16) no 3_557
I1 H1 3.0203 no .
I2 H5 2.9877 no .
C1 H5 3.1323 no .
C3 H1 3.2375 no .
C3 H5 3.2221 no .
C5 H1 3.1287 no .
I1 H1 3.1267 no 2_556
Br1 H5 2.9926 no 2_557
H1 I1 3.1267 no 2_546
H5 Br1 2.9926 no 2_547

loop_
_geom_torsion_atom_site_label_1
_geom_torsion_atom_site_label_2
_geom_torsion_atom_site_label_3
_geom_torsion_atom_site_label_4
_geom_torsion
_geom_torsion_publ_flag
C1 N1 C5 C4 -0.1(16) no
C5 N1 C1 C2 -0.2(16) no
N1 C1 C2 I1 179.5(9) no
N1 C1 C2 C3 0.7(17) no
I1 C2 C3 Br1 0.7(13) no
I1 C2 C3 C4 -179.6(6) no
C1 C2 C3 Br1 179.6(9) no
C1 C2 C3 C4 -0.7(15) no
Br1 C3 C4 I2 0.1(14) no
Br1 C3 C4 C5 -179.9(7) no
C2 C3 C4 I2 -179.6(8) no
C2 C3 C4 C5 0.4(16) no
I2 C4 C5 N1 -180.0(7) no
C3 C4 C5 N1 0.0(18) no
